data_7122581
loop_
_publ_author_name
'Ma, Yujie'
'Li, Jing'
'Ye, Jianxun'
'Liu, Delong'
'Zhang, Wanbin'

_publ_section_title
;
 Synthesis of chiral chromanols via a RuPHOX-Ru catalyzed asymmetric
 hydrogenation of chromones.
;
_journal_issue 96
_journal_name_full 'Chemical communications (Cambridge, England)'
_journal_page_first 13571
_journal_page_last 13574
_journal_paper_doi 10.1039/c8cc07787h
_journal_volume 54
_journal_year 2018
_chemical_formula_moiety 'Cl11 Pb2, 4(C4 H12 N2), Cl, 4(H2 O)  '
_chemical_formula_sum 'C16 H56 Cl12 N8 O4 Pb2'
_chemical_formula_weight 1264.47
_space_group_IT_number 58
_space_group_name_Hall '-P 2 2n'
_space_group_name_H-M_alt 'P n n m'
_symmetry_cell_setting orthorhombic
_symmetry_space_group_name_Hall '-P 2 2n'
_symmetry_space_group_name_H-M 'P n n m'
_atom_sites_solution_hydrogens geom
_atom_sites_solution_primary direct
_atom_sites_solution_secondary difmap
_audit_block_doi 10.5517/ccdc.csd.cc20sbz4
_audit_creation_method SHELXL-97
_audit_update_record
;
2018-09-28 deposited with the CCDC.
2018-11-12 downloaded from the CCDC.
;
_cell_angle_alpha 90.000(5)
_cell_angle_beta 90.000(5)
_cell_angle_gamma 90.000(5)
_cell_formula_units_Z 2
_cell_length_a 8.210(5)
_cell_length_b 25.782(5)
_cell_length_c 9.467(5)
_cell_measurement_reflns_used 15502
_cell_measurement_temperature 293(2)
_cell_measurement_theta_max 30.00
_cell_measurement_theta_min 2.60
_cell_volume 2003.9(17)
_computing_cell_refinement 'CrysAlisPro 1.171.38.46 (Rigaku OD, 2015)'
_computing_data_collection 'CrysAlisPro 1.171.38.46 (Rigaku OD, 2015)'
_computing_data_reduction 'CrysAlisPro 1.171.38.46 (Rigaku OD, 2015)'
_computing_molecular_graphics 'Ortep-3 for Windows (Farrugia, 1997)'
_computing_publication_material 'WinGX publication routines (Farrugia, 1999)'
_computing_structure_refinement 'SHELXL-97 (Sheldrick, 1997)'
_computing_structure_solution 'SHELXS-97 (Sheldrick, 1997)'
_diffrn_ambient_temperature 293(2)
_diffrn_detector 'CCD plate'
_diffrn_detector_area_resol_mean 10.2673
_diffrn_detector_type Ruby
_diffrn_measured_fraction_theta_full 0.995
_diffrn_measured_fraction_theta_max 0.995
_diffrn_measurement_device 'four-circle diffractometer'
_diffrn_measurement_device_type 'Xcalibur, Ruby, Gemini'
_diffrn_measurement_method '\w scans'
_diffrn_orient_matrix_type 'CrysAlisPro convention (1999,Acta A55,543-557)'
_diffrn_orient_matrix_UB_11 -0.0393816000
_diffrn_orient_matrix_UB_12 -0.0140694000
_diffrn_orient_matrix_UB_13 0.0546393000
_diffrn_orient_matrix_UB_21 -0.0433712000
_diffrn_orient_matrix_UB_22 -0.0145716000
_diffrn_orient_matrix_UB_23 -0.0512403000
_diffrn_orient_matrix_UB_31 0.0635408000
_diffrn_orient_matrix_UB_32 -0.0186107000
_diffrn_orient_matrix_UB_33 -0.0011496000
_diffrn_radiation_monochromator graphite
_diffrn_radiation_probe x-ray
_diffrn_radiation_type 'Mo K\a'
_diffrn_radiation_wavelength 0.71073
_diffrn_reflns_av_R_equivalents 0.0350
_diffrn_reflns_av_sigmaI/netI 0.0462
_diffrn_reflns_limit_h_max 11
_diffrn_reflns_limit_h_min -11
_diffrn_reflns_limit_k_max 35
_diffrn_reflns_limit_k_min -35
_diffrn_reflns_limit_l_max 13
_diffrn_reflns_limit_l_min -13
_diffrn_reflns_number 15906
_diffrn_reflns_theta_full 30.00
_diffrn_reflns_theta_max 31.4827
_diffrn_reflns_theta_min 2.4810
_diffrn_source 'fine-focus sealed X-ray tube'
_diffrn_source_type 'Enhance (Mo) X-ray Source'
_exptl_absorpt_coefficient_mu 9.226
_exptl_absorpt_correction_T_max 0.726
_exptl_absorpt_correction_T_min 0.649
_exptl_absorpt_correction_type analytical
_exptl_absorpt_process_details
;
CrysAlisPro 1.171.38.46 (Rigaku Oxford Diffraction, 2015)
Analytical numeric absorption correction using a multifaceted crystal
            model based on expressions derived by R.C. Clark & J.S. Reid.
(Clark, R. C. & Reid, J. S. (1995). Acta Cryst. A51, 887-897)
Empirical absorption correction using spherical harmonics,
 implemented in SCALE3 ABSPACK scaling algorithm.
;
_exptl_crystal_colour colorless
_exptl_crystal_density_diffrn 2.096
_exptl_crystal_density_method 'not measured'
_exptl_crystal_description prism
_exptl_crystal_F_000 1216
_exptl_crystal_size_max 0.228
_exptl_crystal_size_mid 0.177
_exptl_crystal_size_min 0.164
_refine_diff_density_max 0.512
_refine_diff_density_min -1.451
_refine_diff_density_rms 0.136
_refine_ls_extinction_method none
_refine_ls_goodness_of_fit_ref 1.131
_refine_ls_hydrogen_treatment mixed
_refine_ls_matrix_type full
_refine_ls_number_parameters 167
_refine_ls_number_reflns 3078
_refine_ls_number_restraints 5
_refine_ls_restrained_S_all 1.133
_refine_ls_R_factor_all 0.0314
_refine_ls_R_factor_gt 0.0255
_refine_ls_shift/su_max 0.009
_refine_ls_shift/su_mean 0.001
_refine_ls_structure_factor_coef Fsqd
_refine_ls_weighting_details 'calc w=1/[\s^2^(Fo^2^)+(0.0204P)^2^+0.5730P] where P=(Fo^2^+2Fc^2^)/3'
_refine_ls_weighting_scheme calc
_refine_ls_wR_factor_gt 0.0515
_refine_ls_wR_factor_ref 0.0532
_reflns_number_gt 2745
_reflns_number_total 3078
_reflns_threshold_expression >2sigma(I)
_cod_data_source_file c8cc07787h2.cif
_cod_data_source_block gmn18026_i22
_cod_depositor_comments 'Adding full bibliography for 7122581--7122584.cif.'
_cod_database_code 7122581

loop_
_symmetry_equiv_pos_as_xyz
'x, y, z'
'-x, -y, z'
'x+1/2, -y+1/2, -z+1/2'
'-x+1/2, y+1/2, -z+1/2'
'-x, -y, -z'
'x, y, -z'
'-x-1/2, y-1/2, z-1/2'
'x-1/2, -y-1/2, z-1/2'

loop_
_atom_site_label
_atom_site_type_symbol
_atom_site_fract_x
_atom_site_fract_y
_atom_site_fract_z
_atom_site_U_iso_or_equiv
_atom_site_adp_type
_atom_site_occupancy
_atom_site_symmetry_multiplicity
_atom_site_calc_flag
_atom_site_refinement_flags
Pb1 Pb 0.546675(16) 0.120125(6) 0.5000 0.02841(6) Uani 1 2 d S
Cl1 Cl 0.60924(13) 0.22464(4) 0.5000 0.0348(2) Uani 1 2 d S
Cl2 Cl 0.79552(10) 0.11383(3) 0.70115(10) 0.0450(2) Uani 1 1 d .
Cl3 Cl 0.28046(10) 0.13264(3) 0.29533(10) 0.0458(2) Uani 1 1 d .
Cl4 Cl 0.5000 0.0000 0.5000 0.0384(3) Uani 1 4 d S
Cl5 Cl 1.0000 0.0000 1.0000 0.0727(7) Uani 1 4 d S
N1 N 0.2082(5) 0.29844(14) 0.5000 0.0324(8) Uani 1 2 d S
N2 N 0.0137(5) 0.20667(16) 0.5000 0.0399(9) Uani 1 2 d SD
C1 C 0.1918(4) 0.26639(14) 0.3710(3) 0.0354(7) Uani 1 1 d .
C2 C 0.0320(4) 0.23831(16) 0.3703(4) 0.0405(8) Uani 1 1 d .
H1N1 H 0.298(6) 0.3155(19) 0.5000 0.044(14) Uiso 1 2 d S
H2N1 H 0.128(7) 0.323(2) 0.5000 0.050(15) Uiso 1 2 d S
H2N2 H 0.089(5) 0.1823(14) 0.5000 0.046(15) Uiso 1 2 d SD
H1N2 H -0.088(9) 0.191(3) 0.5000 0.10(2) Uiso 1 2 d S
H1C1 H 0.196(4) 0.2862(13) 0.288(3) 0.041(9) Uiso 1 1 d .
H2C1 H 0.279(4) 0.2454(12) 0.365(3) 0.027(8) Uiso 1 1 d .
H1C2 H 0.025(4) 0.2157(14) 0.284(4) 0.043(10) Uiso 1 1 d .
H2C2 H -0.052(5) 0.262(2) 0.367(5) 0.077(15) Uiso 1 1 d .
N3 N 0.0668(5) 0.05087(15) 0.5000 0.0330(8) Uani 1 2 d S
C3 C 0.0708(4) 0.01846(13) 0.3707(3) 0.0338(7) Uani 1 1 d .
H1N3 H 0.152(6) 0.0688(18) 0.5000 0.037(13) Uiso 1 2 d S
H2N3 H -0.027(6) 0.068(2) 0.5000 0.038(14) Uiso 1 2 d S
H1C3 H 0.170(4) 0.0010(12) 0.379(3) 0.031(8) Uiso 1 1 d .
H2C3 H 0.059(4) 0.0410(15) 0.283(4) 0.049(11) Uiso 1 1 d .
N4 N 0.6418(4) 0.03225(16) 1.0000 0.0329(8) Uani 1 2 d S
C4 C 0.5898(4) 0.00469(14) 0.8705(3) 0.0353(7) Uani 1 1 d .
H1N4 H 0.612(7) 0.061(2) 1.0000 0.041(15) Uiso 1 2 d S
H2N4 H 0.755(8) 0.037(2) 1.0000 0.08(2) Uiso 1 2 d S
H1C4 H 0.620(4) 0.0262(15) 0.784(4) 0.056(10) Uiso 1 1 d .
H2C4 H 0.648(4) -0.0328(13) 0.873(3) 0.039(9) Uiso 1 1 d .
O1W O -0.0466(4) 0.37249(14) 0.5000 0.0437(8) Uiso 1 2 d SD
H1W1 H -0.105(3) 0.3687(15) 0.4254(10) 0.068 Uiso 1 1 d D
O2W O 0.5024(5) 0.35463(18) 0.5000 0.0642(10) Uiso 1 2 d SD
H1W2 H 0.476(4) 0.3736(8) 0.4266(10) 0.050 Uiso 1 1 d D

loop_
_atom_site_aniso_label
_atom_site_aniso_U_11
_atom_site_aniso_U_22
_atom_site_aniso_U_33
_atom_site_aniso_U_23
_atom_site_aniso_U_13
_atom_site_aniso_U_12
Pb1 0.02009(8) 0.02645(9) 0.03868(10) 0.000 0.000 -0.00123(5)
Cl1 0.0343(5) 0.0326(6) 0.0374(5) 0.000 0.000 0.0015(4)
Cl2 0.0420(4) 0.0375(5) 0.0555(5) -0.0050(4) -0.0118(4) 0.0057(3)
Cl3 0.0404(4) 0.0443(5) 0.0528(5) 0.0008(4) -0.0007(4) -0.0032(3)
Cl4 0.0346(7) 0.0480(10) 0.0328(7) 0.000 0.000 -0.0058(7)
Cl5 0.0266(8) 0.155(2) 0.0364(9) 0.000 0.000 0.0227(11)
N1 0.0290(18) 0.0253(19) 0.043(2) 0.000 0.000 -0.0062(15)
N2 0.0264(19) 0.030(2) 0.063(3) 0.000 0.000 -0.0073(15)
C1 0.0343(17) 0.043(2) 0.0285(15) -0.0011(14) 0.0016(13) -0.0008(14)
C2 0.0324(17) 0.048(2) 0.0412(18) -0.0095(16) -0.0079(14) -0.0002(14)
N3 0.0242(18) 0.025(2) 0.049(2) 0.000 0.000 -0.0050(14)
C3 0.0342(16) 0.0359(18) 0.0313(16) 0.0046(13) 0.0054(13) 0.0015(12)
N4 0.0217(17) 0.031(2) 0.046(2) 0.000 0.000 -0.0035(14)
C4 0.0324(14) 0.046(2) 0.0272(15) 0.0030(14) 0.0064(12) 0.0004(14)

loop_
_atom_type_symbol
_atom_type_description
_atom_type_scat_dispersion_real
_atom_type_scat_dispersion_imag
_atom_type_scat_source
C C 0.0033 0.0016 'International Tables Vol C Tables 4.2.6.8 and 6.1.1.4'
H H 0.0000 0.0000 'International Tables Vol C Tables 4.2.6.8 and 6.1.1.4'
N N 0.0061 0.0033 'International Tables Vol C Tables 4.2.6.8 and 6.1.1.4'
O O 0.0106 0.0060 'International Tables Vol C Tables 4.2.6.8 and 6.1.1.4'
Cl Cl 0.1484 0.1585 'International Tables Vol C Tables 4.2.6.8 and 6.1.1.4'
Pb Pb -3.3944 10.1111 'International Tables Vol C Tables 4.2.6.8 and 6.1.1.4'

loop_
_geom_angle_atom_site_label_1
_geom_angle_atom_site_label_2
_geom_angle_atom_site_label_3
_geom_angle
_geom_angle_site_symmetry_1
_geom_angle_site_symmetry_3
Cl1 Pb1 Cl2 85.43(3) . .
Cl1 Pb1 Cl2 85.43(3) . 6_556
Cl2 Pb1 Cl2 85.79(6) . 6_556
Cl1 Pb1 Cl3 91.80(3) . .
Cl2 Pb1 Cl3 176.70(2) . .
Cl2 Pb1 Cl3 95.78(5) 6_556 .
Cl1 Pb1 Cl3 91.80(3) . 6_556
Cl2 Pb1 Cl3 95.78(5) . 6_556
Cl2 Pb1 Cl3 176.70(2) 6_556 6_556
Cl3 Pb1 Cl3 82.50(6) . 6_556
C1 N1 C1 111.1(4) . 6_556
C1 N1 H1N1 111.4(16) . .
C1 N1 H1N1 111.4(16) 6_556 .
C1 N1 H2N1 108.6(17) . .
C1 N1 H2N1 108.6(17) 6_556 .
H1N1 N1 H2N1 105(4) . .
C2 N2 C2 111.9(4) 6_556 .
C2 N2 H2N2 108.8(17) 6_556 .
C2 N2 H2N2 108.8(17) . .
C2 N2 H1N2 109(2) 6_556 .
C2 N2 H1N2 109(2) . .
H2N2 N2 H1N2 108(6) . .
N1 C1 C2 110.7(3) . .
N1 C1 H1C1 112(2) . .
C2 C1 H1C1 107(2) . .
N1 C1 H2C1 108.3(19) . .
C2 C1 H2C1 114(2) . .
H1C1 C1 H2C1 104(3) . .
N2 C2 C1 110.6(3) . .
N2 C2 H1C2 110(2) . .
C1 C2 H1C2 109.7(19) . .
N2 C2 H2C2 108(3) . .
C1 C2 H2C2 110(3) . .
H1C2 C2 H2C2 108(3) . .
C3 N3 C3 111.3(4) . 6_556
C3 N3 H1N3 107.0(16) . .
C3 N3 H1N3 107.0(16) 6_556 .
C3 N3 H2N3 107.4(16) . .
C3 N3 H2N3 107.4(16) 6_556 .
H1N3 N3 H2N3 117(5) . .
N3 C3 C3 109.9(2) . 2
N3 C3 H1C3 102.7(19) . .
C3 C3 H1C3 111.7(19) 2 .
N3 C3 H2C3 110(2) . .
C3 C3 H2C3 106.6(18) 2 .
H1C3 C3 H2C3 116(3) . .
C4 N4 C4 111.8(4) . 6_557
C4 N4 H1N4 111.3(19) . .
C4 N4 H1N4 111.3(19) 6_557 .
C4 N4 H2N4 110.7(18) . .
C4 N4 H2N4 110.7(18) 6_557 .
H1N4 N4 H2N4 100(5) . .
N4 C4 C4 111.3(2) . 2_655
N4 C4 H1C4 109(2) . .
C4 C4 H1C4 109(2) 2_655 .
N4 C4 H2C4 106.5(16) . .
C4 C4 H2C4 106.9(17) 2_655 .
H1C4 C4 H2C4 113(3) . .

loop_
_geom_bond_atom_site_label_1
_geom_bond_atom_site_label_2
_geom_bond_distance
_geom_bond_site_symmetry_2
Pb1 Cl1 2.7430(12) .
Pb1 Cl2 2.7976(14) .
Pb1 Cl2 2.7976(14) 6_556
Pb1 Cl3 2.9387(15) .
Pb1 Cl3 2.9387(15) 6_556
N1 C1 1.481(4) .
N1 C1 1.481(4) 6_556
N1 H1N1 0.86(5) .
N1 H2N1 0.91(5) .
N2 C2 1.481(4) 6_556
N2 C2 1.481(4) .
N2 H2N2 0.878(10) .
N2 H1N2 0.93(7) .
C1 C2 1.498(5) .
C1 H1C1 0.94(3) .
C1 H2C1 0.90(3) .
C2 H1C2 1.00(4) .
C2 H2C2 0.92(5) .
N3 C3 1.483(4) .
N3 C3 1.483(4) 6_556
N3 H1N3 0.84(5) .
N3 H2N3 0.89(5) .
C3 C3 1.503(6) 2
C3 H1C3 0.93(3) .
C3 H2C3 1.02(4) .
N4 C4 1.480(4) .
N4 C4 1.480(4) 6_557
N4 H1N4 0.77(5) .
N4 H2N4 0.94(7) .
C4 C4 1.493(6) 2_655
C4 H1C4 1.02(4) .
C4 H2C4 1.08(3) .
O1W H1W1 0.860(10) .
O2W H1W2 0.878(9) .

loop_
_geom_torsion_atom_site_label_1
_geom_torsion_atom_site_label_2
_geom_torsion_atom_site_label_3
_geom_torsion_atom_site_label_4
_geom_torsion
_geom_torsion_site_symmetry_1
_geom_torsion_site_symmetry_4
C1 N1 C1 C2 57.2(5) 6_556 .
C2 N2 C2 C1 55.7(5) 6_556 .
N1 C1 C2 N2 -55.9(4) . .
C3 N3 C3 C3 58.1(5) 6_556 2
C4 N4 C4 C4 54.9(5) 6_557 2_655
